data_2216203
loop_
_publ_author_name
'Wen-Hui Li'

_publ_section_title <i>catena</i>-Poly[[{2-[3-(dimethylamino)propyliminomethyl]-4-nitrophenolato}copper(II)]-\m-acetato]
_journal_coeditor_code AT2461
_journal_issue 12
_journal_name_full 'Acta Crystallographica Section E'
_journal_page_first m2982
_journal_page_last m2983
_journal_paper_doi 10.1107/S1600536807057376
_journal_volume 63
_journal_year 2007
_chemical_formula_iupac '[Cu (C12 H16 N3 O3) (C2 H3 O2)]'
_chemical_formula_moiety 'C14 H19 Cu N3 O5'
_chemical_formula_sum 'C14 H19 Cu N3 O5'
_chemical_formula_weight 372.86
_chemical_name_systematic
;
catena-Poly[[{2-[3-(dimethylamino)propyliminomethyl]-4-
nitrophenolato}copper(II)]-\m-acetato]
;
_space_group_IT_number 14
_symmetry_cell_setting monoclinic
_symmetry_space_group_name_Hall '-P 2ybc'
_symmetry_space_group_name_H-M 'P 1 21/c 1'
_atom_sites_solution_hydrogens geom
_atom_sites_solution_primary direct
_atom_sites_solution_secondary difmap
_audit_creation_method SHELXL97
_cell_angle_alpha 90.00
_cell_angle_beta 99.86(3)
_cell_angle_gamma 90.00
_cell_formula_units_Z 4
_cell_length_a 13.834(3)
_cell_length_b 11.661(2)
_cell_length_c 9.988(2)
_cell_measurement_reflns_used 1027
_cell_measurement_temperature 298(2)
_cell_measurement_theta_max 24.5
_cell_measurement_theta_min 2.3
_cell_volume 1587.4(6)
_computing_cell_refinement 'SMART (Bruker, 1998)'
_computing_data_collection 'SMART (Bruker, 1998)'
_computing_data_reduction 'SAINT (Bruker, 1998)'
_computing_molecular_graphics 'SHELXTL (Sheldrick, 1997b)'
_computing_publication_material 'SHELXTL (Sheldrick, 1997b)'
_computing_structure_refinement 'SHELXL97 (Sheldrick, 1997a)'
_computing_structure_solution 'SHELXS97 (Sheldrick, 1997a)'
_diffrn_ambient_temperature 298(2)
_diffrn_measured_fraction_theta_full 0.971
_diffrn_measured_fraction_theta_max 0.971
_diffrn_measurement_device_type 'Bruker SMART APEX CCD area-detector'
_diffrn_measurement_method \w
_diffrn_radiation_monochromator graphite
_diffrn_radiation_source 'fine-focus sealed tube'
_diffrn_radiation_type MoK\a
_diffrn_radiation_wavelength 0.71073
_diffrn_reflns_av_R_equivalents 0.0870
_diffrn_reflns_av_sigmaI/netI 0.1418
_diffrn_reflns_limit_h_max 17
_diffrn_reflns_limit_h_min -17
_diffrn_reflns_limit_k_max 12
_diffrn_reflns_limit_k_min -15
_diffrn_reflns_limit_l_max 12
_diffrn_reflns_limit_l_min -12
_diffrn_reflns_number 9081
_diffrn_reflns_theta_full 27.49
_diffrn_reflns_theta_max 27.49
_diffrn_reflns_theta_min 1.49
_diffrn_standards_number 0
_exptl_absorpt_coefficient_mu 1.405
_exptl_absorpt_correction_T_max 0.7665
_exptl_absorpt_correction_T_min 0.7029
_exptl_absorpt_correction_type multi-scan
_exptl_absorpt_process_details '(SADABS; Sheldrick, 1996)'
_exptl_crystal_colour blue
_exptl_crystal_density_diffrn 1.560
_exptl_crystal_density_method 'not measured'
_exptl_crystal_description block
_exptl_crystal_F_000 772
_exptl_crystal_size_max 0.27
_exptl_crystal_size_mid 0.23
_exptl_crystal_size_min 0.20
_refine_diff_density_max 0.854
_refine_diff_density_min -0.610
_refine_ls_extinction_method none
_refine_ls_goodness_of_fit_ref 1.000
_refine_ls_hydrogen_treatment constr
_refine_ls_matrix_type full
_refine_ls_number_parameters 211
_refine_ls_number_reflns 3522
_refine_ls_number_restraints 0
_refine_ls_restrained_S_all 1.000
_refine_ls_R_factor_all 0.1462
_refine_ls_R_factor_gt 0.0793
_refine_ls_shift/su_max 0.000
_refine_ls_shift/su_mean 0.000
_refine_ls_structure_factor_coef Fsqd
_refine_ls_weighting_details 'calc w = 1/[\s^2^(Fo^2^)+(0.0706P)^2^] where P=(Fo^2^+2Fc^2^)/3'
_refine_ls_weighting_scheme calc
_refine_ls_wR_factor_gt 0.1554
_refine_ls_wR_factor_ref 0.1839
_reflns_number_gt 2037
_reflns_number_total 3522
_reflns_threshold_expression I>2\s(I)
_cod_data_source_file at2461.cif
_cod_data_source_block I
_cod_original_cell_volume 1587.5(6)
_cod_original_sg_symbol_H-M 'P 21/c'
_cod_database_code 2216203
_cod_database_fobs_code 2216203

loop_
_symmetry_equiv_pos_as_xyz
'x, y, z'
'-x, y+1/2, -z+1/2'
'-x, -y, -z'
'x, -y-1/2, z-1/2'

loop_
_atom_site_type_symbol
_atom_site_label
_atom_site_fract_x
_atom_site_fract_y
_atom_site_fract_z
_atom_site_U_iso_or_equiv
_atom_site_adp_type
_atom_site_calc_flag
_atom_site_refinement_flags
_atom_site_occupancy
Cu Cu1 0.82621(5) 0.77042(6) 0.15549(7) 0.0297(3) Uani d . 1
O O1 0.4913(4) 0.3131(5) 0.2555(6) 0.0722(16) Uani d . 1
O O2 0.6056(5) 0.1905(6) 0.3039(8) 0.105(3) Uani d . 1
O O3 0.8450(3) 0.6052(4) 0.1489(4) 0.0371(11) Uani d . 1
O O4 0.9473(3) 0.7753(4) 0.2908(4) 0.0368(10) Uani d . 1
O O5 0.8694(3) 0.7033(4) 0.4489(4) 0.0398(11) Uani d . 1
N N1 0.6858(4) 0.7516(4) 0.0710(5) 0.0359(13) Uani d . 1
N N2 0.8117(4) 0.9467(4) 0.1846(5) 0.0375(13) Uani d . 1
N N3 0.5767(5) 0.2850(6) 0.2657(7) 0.0584(17) Uani d . 1
C C1 0.6773(4) 0.5540(5) 0.1479(6) 0.0331(14) Uani d . 1
C C2 0.7805(4) 0.5326(5) 0.1707(5) 0.0301(14) Uani d . 1
C C3 0.8105(5) 0.4200(6) 0.2173(6) 0.0438(17) Uani d . 1
H H3 0.8766 0.4006 0.2282 0.053 Uiso calc R 1
C C4 0.7456(5) 0.3407(6) 0.2461(7) 0.0453(17) Uani d . 1
H H4 0.7677 0.2688 0.2781 0.054 Uiso calc R 1
C C5 0.6451(5) 0.3667(6) 0.2278(6) 0.0401(16) Uani d . 1
C C6 0.6122(5) 0.4719(5) 0.1788(6) 0.0384(15) Uani d . 1
H H6 0.5455 0.4884 0.1661 0.046 Uiso calc R 1
C C7 0.6381(4) 0.6600(6) 0.0865(6) 0.0363(15) Uani d . 1
H H7 0.5708 0.6619 0.0547 0.044 Uiso calc R 1
C C8 0.6331(5) 0.8417(6) -0.0144(7) 0.0504(19) Uani d . 1
H H8A 0.5644 0.8207 -0.0362 0.061 Uiso calc R 1
H H8B 0.6585 0.8453 -0.0991 0.061 Uiso calc R 1
C C9 0.6408(5) 0.9577(6) 0.0489(7) 0.055(2) Uani d . 1
H H9A 0.6170 0.9539 0.1347 0.065 Uiso calc R 1
H H9B 0.5986 1.0102 -0.0099 0.065 Uiso calc R 1
C C10 0.7438(5) 1.0050(6) 0.0742(7) 0.0496(18) Uani d . 1
H H10A 0.7706 0.9991 -0.0092 0.060 Uiso calc R 1
H H10B 0.7410 1.0858 0.0964 0.060 Uiso calc R 1
C C11 0.7785(6) 0.9636(6) 0.3160(6) 0.057(2) Uani d . 1
H H11A 0.7702 1.0440 0.3311 0.085 Uiso calc R 1
H H11B 0.8266 0.9329 0.3878 0.085 Uiso calc R 1
H H11C 0.7172 0.9248 0.3147 0.085 Uiso calc R 1
C C12 0.9085(5) 1.0048(6) 0.1915(8) 0.056(2) Uani d . 1
H H12A 0.9020 1.0846 0.2119 0.084 Uiso calc R 1
H H12B 0.9303 0.9972 0.1057 0.084 Uiso calc R 1
H H12C 0.9556 0.9700 0.2615 0.084 Uiso calc R 1
C C13 1.0367(5) 0.7595(6) 0.5095(7) 0.054(2) Uani d . 1
H H13A 1.0349 0.8321 0.5545 0.081 Uiso calc R 1
H H13B 1.0914 0.7581 0.4619 0.081 Uiso calc R 1
H H13C 1.0437 0.6990 0.5757 0.081 Uiso calc R 1
C C14 0.9432(5) 0.7429(5) 0.4103(6) 0.0332(15) Uani d . 1

loop_
_atom_site_aniso_label
_atom_site_aniso_U_11
_atom_site_aniso_U_22
_atom_site_aniso_U_33
_atom_site_aniso_U_12
_atom_site_aniso_U_13
_atom_site_aniso_U_23
Cu1 0.0299(4) 0.0322(5) 0.0270(4) -0.0009(3) 0.0052(3) 0.0021(3)
O1 0.057(4) 0.059(4) 0.109(5) -0.012(3) 0.038(3) 0.006(3)
O2 0.086(5) 0.052(4) 0.183(7) -0.002(4) 0.043(5) 0.040(5)
O3 0.032(2) 0.032(3) 0.048(3) -0.0026(19) 0.0119(19) -0.008(2)
O4 0.044(2) 0.041(3) 0.025(2) -0.003(2) 0.0045(17) 0.004(2)
O5 0.038(2) 0.054(3) 0.029(2) -0.006(2) 0.0133(18) 0.001(2)
N1 0.034(3) 0.040(4) 0.033(3) -0.001(2) 0.006(2) 0.006(2)
N2 0.050(3) 0.032(3) 0.033(3) 0.002(2) 0.013(2) 0.002(2)
N3 0.059(4) 0.040(4) 0.081(5) -0.002(3) 0.024(4) 0.000(4)
C1 0.047(4) 0.028(4) 0.026(3) -0.005(3) 0.009(3) -0.007(3)
C2 0.033(3) 0.030(4) 0.028(3) -0.001(3) 0.006(2) -0.010(3)
C3 0.049(4) 0.036(4) 0.046(4) 0.005(3) 0.004(3) 0.001(3)
C4 0.054(4) 0.029(4) 0.052(4) 0.000(3) 0.007(3) 0.001(3)
C5 0.049(4) 0.031(4) 0.043(4) -0.006(3) 0.015(3) -0.005(3)
C6 0.038(3) 0.036(4) 0.043(4) -0.007(3) 0.012(3) -0.010(3)
C7 0.030(3) 0.046(4) 0.032(3) -0.007(3) 0.001(3) -0.003(3)
C8 0.052(4) 0.051(5) 0.044(4) 0.003(3) -0.004(3) 0.008(4)
C9 0.052(4) 0.044(5) 0.061(5) 0.003(4) -0.009(4) 0.022(4)
C10 0.063(5) 0.035(4) 0.052(4) 0.007(3) 0.012(4) 0.011(3)
C11 0.082(6) 0.055(5) 0.033(4) 0.021(4) 0.009(4) 0.006(4)
C12 0.054(4) 0.035(4) 0.074(5) -0.007(3) 0.000(4) 0.003(4)
C13 0.051(4) 0.081(6) 0.031(3) -0.003(4) 0.007(3) -0.001(4)
C14 0.036(3) 0.032(4) 0.031(3) 0.008(3) 0.005(3) -0.001(3)

loop_
_atom_type_symbol
_atom_type_description
_atom_type_scat_dispersion_real
_atom_type_scat_dispersion_imag
_atom_type_scat_source
C C 0.0033 0.0016 'International Tables Vol C Tables 4.2.6.8 and 6.1.1.4'
H H 0.0000 0.0000 'International Tables Vol C Tables 4.2.6.8 and 6.1.1.4'
N N 0.0061 0.0033 'International Tables Vol C Tables 4.2.6.8 and 6.1.1.4'
O O 0.0106 0.0060 'International Tables Vol C Tables 4.2.6.8 and 6.1.1.4'
Cu Cu 0.3201 1.2651 'International Tables Vol C Tables 4.2.6.8 and 6.1.1.4'

loop_
_geom_angle_atom_site_label_1
_geom_angle_atom_site_label_2
_geom_angle_atom_site_label_3
_geom_angle_site_symmetry_3
_geom_angle
_geom_angle_publ_flag
O3 Cu1 O4 . 87.07(17) y
O3 Cu1 N1 . 90.17(18) y
O4 Cu1 N1 . 161.58(19) y
O3 Cu1 N2 . 173.93(19) y
O4 Cu1 N2 . 88.09(19) y
N1 Cu1 N2 . 93.3(2) y
O3 Cu1 O5 4_575 92.62(16) y
O4 Cu1 O5 4_575 107.21(17) y
N1 Cu1 O5 4_575 91.10(18) y
N2 Cu1 O5 4_575 92.32(18) y
C2 O3 Cu1 . 123.4(4) ?
C14 O4 Cu1 . 118.0(4) ?
C14 O5 Cu1 4_576 126.3(4) ?
C7 N1 C8 . 116.9(5) ?
C7 N1 Cu1 . 121.8(4) ?
C8 N1 Cu1 . 121.3(4) ?
C11 N2 C10 . 110.3(5) ?
C11 N2 C12 . 108.2(5) ?
C10 N2 C12 . 105.9(5) ?
C11 N2 Cu1 . 107.9(4) ?
C10 N2 Cu1 . 114.2(4) ?
C12 N2 Cu1 . 110.2(4) ?
O2 N3 O1 . 122.4(7) ?
O2 N3 C5 . 119.3(7) ?
O1 N3 C5 . 118.3(6) ?
C6 C1 C2 . 120.9(6) ?
C6 C1 C7 . 118.3(6) ?
C2 C1 C7 . 120.7(6) ?
O3 C2 C1 . 124.4(6) ?
O3 C2 C3 . 119.5(6) ?
C1 C2 C3 . 116.0(6) ?
C4 C3 C2 . 122.0(6) ?
C4 C3 H3 . 119.0 ?
C2 C3 H3 . 119.0 ?
C3 C4 C5 . 120.2(6) ?
C3 C4 H4 . 119.9 ?
C5 C4 H4 . 119.9 ?
C6 C5 C4 . 120.1(6) ?
C6 C5 N3 . 119.6(6) ?
C4 C5 N3 . 120.3(6) ?
C5 C6 C1 . 120.7(6) ?
C5 C6 H6 . 119.7 ?
C1 C6 H6 . 119.7 ?
N1 C7 C1 . 127.0(6) ?
N1 C7 H7 . 116.5 ?
C1 C7 H7 . 116.5 ?
N1 C8 C9 . 114.3(5) ?
N1 C8 H8A . 108.7 ?
C9 C8 H8A . 108.7 ?
N1 C8 H8B . 108.7 ?
C9 C8 H8B . 108.7 ?
H8A C8 H8B . 107.6 ?
C8 C9 C10 . 113.5(6) ?
C8 C9 H9A . 108.9 ?
C10 C9 H9A . 108.9 ?
C8 C9 H9B . 108.9 ?
C10 C9 H9B . 108.9 ?
H9A C9 H9B . 107.7 ?
N2 C10 C9 . 114.6(5) ?
N2 C10 H10A . 108.6 ?
C9 C10 H10A . 108.6 ?
N2 C10 H10B . 108.6 ?
C9 C10 H10B . 108.6 ?
H10A C10 H10B . 107.6 ?
N2 C11 H11A . 109.5 ?
N2 C11 H11B . 109.5 ?
H11A C11 H11B . 109.5 ?
N2 C11 H11C . 109.5 ?
H11A C11 H11C . 109.5 ?
H11B C11 H11C . 109.5 ?
N2 C12 H12A . 109.5 ?
N2 C12 H12B . 109.5 ?
H12A C12 H12B . 109.5 ?
N2 C12 H12C . 109.5 ?
H12A C12 H12C . 109.5 ?
H12B C12 H12C . 109.5 ?
C14 C13 H13A . 109.5 ?
C14 C13 H13B . 109.5 ?
H13A C13 H13B . 109.5 ?
C14 C13 H13C . 109.5 ?
H13A C13 H13C . 109.5 ?
H13B C13 H13C . 109.5 ?
O5 C14 O4 . 125.4(6) ?
O5 C14 C13 . 120.3(5) ?
O4 C14 C13 . 114.3(6) ?

loop_
_geom_bond_atom_site_label_1
_geom_bond_atom_site_label_2
_geom_bond_site_symmetry_2
_geom_bond_distance
_geom_bond_publ_flag
Cu1 O3 . 1.946(4) y
Cu1 O4 . 1.965(4) y
Cu1 N1 . 1.992(5) y
Cu1 N2 . 2.091(5) y
Cu1 O5 4_575 2.265(4) y
O1 N3 . 1.215(8) ?
O2 N3 . 1.211(8) ?
O3 C2 . 1.276(7) ?
O4 C14 . 1.262(7) ?
O5 C14 . 1.241(7) ?
O5 Cu1 4_576 2.265(4) ?
N1 C7 . 1.280(7) ?
N1 C8 . 1.467(8) ?
N2 C11 . 1.476(8) ?
N2 C10 . 1.485(8) ?
N2 C12 . 1.492(8) ?
N3 C5 . 1.438(9) ?
C1 C6 . 1.385(8) ?
C1 C2 . 1.429(8) ?
C1 C7 . 1.444(9) ?
C2 C3 . 1.431(9) ?
C3 C4 . 1.353(9) ?
C3 H3 . 0.9300 ?
C4 C5 . 1.404(9) ?
C4 H4 . 0.9300 ?
C5 C6 . 1.370(9) ?
C6 H6 . 0.9300 ?
C7 H7 . 0.9300 ?
C8 C9 . 1.490(10) ?
C8 H8A . 0.9700 ?
C8 H8B . 0.9700 ?
C9 C10 . 1.509(9) ?
C9 H9A . 0.9700 ?
C9 H9B . 0.9700 ?
C10 H10A . 0.9700 ?
C10 H10B . 0.9700 ?
C11 H11A . 0.9600 ?
C11 H11B . 0.9600 ?
C11 H11C . 0.9600 ?
C12 H12A . 0.9600 ?
C12 H12B . 0.9600 ?
C12 H12C . 0.9600 ?
C13 C14 . 1.502(9) ?
C13 H13A . 0.9600 ?
C13 H13B . 0.9600 ?
C13 H13C . 0.9600 ?
